data_7109376
loop_
_publ_author_name
'Gengwen Tan'
'Yun Xiong'
'Shigeyoshi Inoue'
'Stephan Enthaler'
'Burgert Blom'
'Jan D. Epping'
'Matthias Driess'

_publ_section_title
;
 From elusive thio- and selenosilanoic acids to copper(I) complexes with
 intermolecular Si[double bond,length as m-dash]E > Cu-O-Si coordination
 modes(E=S,Se)
;
_journal_name_full Chem.Commun.
_journal_page_first 5595
_journal_paper_doi 10.1039/c3cc41965g
_journal_volume 49
_journal_year 2013
_chemical_formula_sum 'C72 H98 Cu2 N4 O2 S2 Si2'
_chemical_formula_weight 1298.92
_chemical_name_systematic
;
?
;
_space_group_IT_number 15
_symmetry_cell_setting monoclinic
_symmetry_space_group_name_Hall '-C 2yc'
_symmetry_space_group_name_H-M 'C 1 2/c 1'
_atom_sites_solution_hydrogens geom
_atom_sites_solution_primary direct
_atom_sites_solution_secondary difmap
_audit_creation_method
;
CrysAlis RED, Oxford Diffraction Ltd.,
Version 1.171.31.8 (release 12-01-2007 CrysAlis171 .NET)
(compiled Jan 12 2007,17:49:11)
;
_cell_angle_alpha 90.00
_cell_angle_beta 116.278(6)
_cell_angle_gamma 90.00
_cell_formula_units_Z 4
_cell_length_a 25.8234(12)
_cell_length_b 16.4939(5)
_cell_length_c 18.2042(8)
_cell_measurement_reflns_used 7704
_cell_measurement_temperature 123(2)
_cell_measurement_theta_max 32.6089
_cell_measurement_theta_min 3.2299
_cell_volume 6952.4(6)
_computing_cell_refinement
;
CrysAlis RED, Oxford Diffraction Ltd.,
Version 1.171.31.8 (release 12-01-2007 CrysAlis171 .NET)
(compiled Jan 12 2007,17:49:11)
;
_computing_data_collection
;
CrysAlis CCD, Oxford Diffraction Ltd.,
Version 1.171.31.8 (release 12-01-2007 CrysAlis171 .NET)
(compiled Jan 12 2007,17:49:11)
;
_computing_data_reduction
;
CrysAlis RED, Oxford Diffraction Ltd.,
Version 1.171.31.8 (release 12-01-2007 CrysAlis171 .NET)
(compiled Jan 12 2007,17:49:11)
;
_computing_publication_material 'SHELXS-97 (Sheldrick, 1990)'
_computing_structure_refinement 'SHELXL-97 (Sheldrick, 1997)'
_computing_structure_solution 'SHELXS-97 (Sheldrick, 1990)'
_diffrn_ambient_temperature 123(2)
_diffrn_detector_area_resol_mean 16.3031
_diffrn_measured_fraction_theta_full 0.997
_diffrn_measured_fraction_theta_max 0.997
_diffrn_measurement_device_type 'Xcalibur, Sapphire3'
_diffrn_measurement_method \w
_diffrn_radiation_monochromator graphite
_diffrn_radiation_source 'Enhance (Mo) X-ray Source'
_diffrn_radiation_type MoK\a
_diffrn_radiation_wavelength 0.71073
_diffrn_reflns_av_R_equivalents 0.0499
_diffrn_reflns_av_sigmaI/netI 0.0496
_diffrn_reflns_limit_h_max 30
_diffrn_reflns_limit_h_min -26
_diffrn_reflns_limit_k_max 19
_diffrn_reflns_limit_k_min -19
_diffrn_reflns_limit_l_max 21
_diffrn_reflns_limit_l_min -21
_diffrn_reflns_number 24024
_diffrn_reflns_theta_full 25.00
_diffrn_reflns_theta_max 25.00
_diffrn_reflns_theta_min 3.24
_diffrn_standards_number 38240
_exptl_absorpt_coefficient_mu 0.752
_exptl_absorpt_correction_T_max 0.9492
_exptl_absorpt_correction_T_min 0.8955
_exptl_absorpt_correction_type multi-scan
_exptl_absorpt_process_details
;
CrysAlis RED, Oxford Diffraction Ltd.,
Version 1.171.32.24 (release 21-04-2008 CrysAlis171 .NET)
(compiled Apr 21 2008,18:23:10)
Empirical absorption correction using spherical harmonics,
implemented in SCALE3 ABSPACK scaling algorithm.
;
_exptl_crystal_colour yellow
_exptl_crystal_density_diffrn 1.241
_exptl_crystal_density_method 'not measured'
_exptl_crystal_description block
_exptl_crystal_F_000 2768
_exptl_crystal_size_max 0.15
_exptl_crystal_size_mid 0.11
_exptl_crystal_size_min 0.07
_refine_diff_density_max 0.440
_refine_diff_density_min -0.404
_refine_diff_density_rms 0.058
_refine_ls_extinction_method none
_refine_ls_goodness_of_fit_ref 1.099
_refine_ls_hydrogen_treatment constr
_refine_ls_matrix_type full
_refine_ls_number_parameters 390
_refine_ls_number_reflns 6127
_refine_ls_number_restraints 0
_refine_ls_restrained_S_all 1.099
_refine_ls_R_factor_all 0.0572
_refine_ls_R_factor_gt 0.0448
_refine_ls_shift/su_max 0.008
_refine_ls_shift/su_mean 0.000
_refine_ls_structure_factor_coef Fsqd
_refine_ls_weighting_details 'calc w=1/[\s^2^(Fo^2^)+(0.0349P)^2^+7.8969P] where P=(Fo^2^+2Fc^2^)/3'
_refine_ls_weighting_scheme calc
_refine_ls_wR_factor_gt 0.0900
_refine_ls_wR_factor_ref 0.0942
_reflns_number_gt 5264
_reflns_number_total 6127
_reflns_threshold_expression >2sigma(I)
_cod_data_source_file c3cc41965g.txt
_cod_data_source_block t08
_cod_original_cell_volume 6952.4(5)
_cod_original_sg_symbol_H-M C2/c
_cod_database_code 7109376

loop_
_symmetry_equiv_pos_as_xyz
'x, y, z'
'-x, y, -z+1/2'
'x+1/2, y+1/2, z'
'-x+1/2, y+1/2, -z+1/2'
'-x, -y, -z'
'x, -y, z-1/2'
'-x+1/2, -y+1/2, -z'
'x+1/2, -y+1/2, z-1/2'

loop_
_atom_site_label
_atom_site_type_symbol
_atom_site_fract_x
_atom_site_fract_y
_atom_site_fract_z
_atom_site_U_iso_or_equiv
_atom_site_adp_type
_atom_site_occupancy
_atom_site_symmetry_multiplicity
_atom_site_calc_flag
_atom_site_refinement_flags
O1 O 0.71883(8) 0.19561(11) 0.08846(10) 0.0200(4) Uani 1 1 d .
S1 S 0.77354(3) 0.08667(4) -0.00249(4) 0.01909(16) Uani 1 1 d .
Si1 Si 0.73190(3) 0.10718(4) 0.06967(4) 0.01320(16) Uani 1 1 d .
Cu1 Cu 0.773256(13) 0.20698(2) -0.045198(19) 0.01820(10) Uani 1 1 d .
C1 C 0.76973(12) -0.00770(18) 0.29116(15) 0.0238(6) Uani 1 1 d .
H1A H 0.8001 -0.0462 0.2964 0.036 Uiso 1 1 calc R
H1B H 0.7423 -0.0343 0.3071 0.036 Uiso 1 1 calc R
H1C H 0.7871 0.0390 0.3269 0.036 Uiso 1 1 calc R
C2 C 0.73862(11) 0.02040(16) 0.20396(14) 0.0159(6) Uani 1 1 d .
C3 C 0.67908(11) 0.00674(16) 0.16229(15) 0.0193(6) Uani 1 1 d .
H3 H 0.6601 -0.0095 0.1943 0.023 Uiso 1 1 calc R
C4 C 0.64502(11) 0.01471(16) 0.07837(15) 0.0180(6) Uani 1 1 d .
C5 C 0.58418(12) -0.0173(2) 0.04348(17) 0.0302(7) Uani 1 1 d .
H5A H 0.5600 0.0204 0.0565 0.045 Uiso 1 1 calc R
H5B H 0.5841 -0.0705 0.0674 0.045 Uiso 1 1 calc R
H5C H 0.5688 -0.0225 -0.0161 0.045 Uiso 1 1 calc R
C11 C 0.83099(10) 0.06258(16) 0.21241(14) 0.0164(6) Uani 1 1 d .
C12 C 0.85520(11) 0.12788(17) 0.26618(15) 0.0198(6) Uani 1 1 d .
C13 C 0.91558(12) 0.13123(19) 0.30893(16) 0.0274(7) Uani 1 1 d .
H13 H 0.9332 0.1748 0.3457 0.033 Uiso 1 1 calc R
C14 C 0.94969(12) 0.0728(2) 0.29869(18) 0.0320(7) Uani 1 1 d .
H14 H 0.9905 0.0759 0.3288 0.038 Uiso 1 1 calc R
C15 C 0.92476(12) 0.00943(19) 0.24464(17) 0.0283(7) Uani 1 1 d .
H15 H 0.9489 -0.0306 0.2381 0.034 Uiso 1 1 calc R
C16 C 0.86499(11) 0.00302(17) 0.19959(15) 0.0201(6) Uani 1 1 d .
C21 C 0.63316(10) 0.04148(16) -0.05979(14) 0.0164(6) Uani 1 1 d .
C22 C 0.64072(11) -0.02915(17) -0.09661(15) 0.0201(6) Uani 1 1 d .
C23 C 0.61306(12) -0.03388(19) -0.18194(16) 0.0271(7) Uani 1 1 d .
H23 H 0.6171 -0.0815 -0.2084 0.033 Uiso 1 1 calc R
C24 C 0.57996(12) 0.0296(2) -0.22843(16) 0.0299(7) Uani 1 1 d .
H24 H 0.5618 0.0257 -0.2865 0.036 Uiso 1 1 calc R
C25 C 0.57322(12) 0.09831(19) -0.19100(16) 0.0260(7) Uani 1 1 d .
H25 H 0.5507 0.1417 -0.2240 0.031 Uiso 1 1 calc R
C26 C 0.59856(10) 0.10621(17) -0.10571(15) 0.0183(6) Uani 1 1 d .
C38 C 0.83338(15) 0.2007(2) 0.37187(19) 0.0431(9) Uani 1 1 d .
H38A H 0.8297 0.1470 0.3922 0.065 Uiso 1 1 calc R
H38B H 0.8062 0.2383 0.3781 0.065 Uiso 1 1 calc R
H38C H 0.8729 0.2207 0.4033 0.065 Uiso 1 1 calc R
C36 C 0.81981(12) 0.19460(18) 0.28085(16) 0.0262(7) Uani 1 1 d .
H36 H 0.7779 0.1812 0.2488 0.031 Uiso 1 1 calc R
C37 C 0.83094(14) 0.27714(19) 0.2523(2) 0.0367(8) Uani 1 1 d .
H37A H 0.8714 0.2926 0.2852 0.055 Uiso 1 1 calc R
H37B H 0.8057 0.3179 0.2588 0.055 Uiso 1 1 calc R
H37C H 0.8229 0.2738 0.1944 0.055 Uiso 1 1 calc R
C34 C 0.87407(14) -0.0855(2) 0.09199(19) 0.0351(8) Uani 1 1 d .
H34A H 0.8790 -0.0358 0.0662 0.053 Uiso 1 1 calc R
H34B H 0.8535 -0.1260 0.0496 0.053 Uiso 1 1 calc R
H34C H 0.9121 -0.1067 0.1298 0.053 Uiso 1 1 calc R
C33 C 0.83906(12) -0.06656(17) 0.13955(16) 0.0215(6) Uani 1 1 d .
H33 H 0.7996 -0.0493 0.0987 0.026 Uiso 1 1 calc R
C35 C 0.83205(16) -0.1438(2) 0.18103(19) 0.0406(8) Uani 1 1 d .
H35A H 0.8701 -0.1628 0.2210 0.061 Uiso 1 1 calc R
H35B H 0.8135 -0.1858 0.1396 0.061 Uiso 1 1 calc R
H35C H 0.8081 -0.1321 0.2091 0.061 Uiso 1 1 calc R
C31 C 0.63500(15) -0.1744(2) -0.0596(2) 0.0394(8) Uani 1 1 d .
H31A H 0.6057 -0.1594 -0.0416 0.059 Uiso 1 1 calc R
H31B H 0.6576 -0.2204 -0.0270 0.059 Uiso 1 1 calc R
H31C H 0.6160 -0.1898 -0.1176 0.059 Uiso 1 1 calc R
C30 C 0.67519(13) -0.10212(17) -0.04823(17) 0.0264(7) Uani 1 1 d .
H30 H 0.6940 -0.0873 0.0112 0.032 Uiso 1 1 calc R
C32 C 0.72265(13) -0.12625(19) -0.07276(19) 0.0322(7) Uani 1 1 d .
H32A H 0.7051 -0.1421 -0.1306 0.048 Uiso 1 1 calc R
H32B H 0.7447 -0.1720 -0.0390 0.048 Uiso 1 1 calc R
H32C H 0.7486 -0.0801 -0.0644 0.048 Uiso 1 1 calc R
C28 C 0.59147(14) 0.25986(19) -0.10652(18) 0.0358(8) Uani 1 1 d .
H28A H 0.6297 0.2617 -0.1057 0.054 Uiso 1 1 calc R
H28B H 0.5874 0.3058 -0.0753 0.054 Uiso 1 1 calc R
H28C H 0.5615 0.2629 -0.1633 0.054 Uiso 1 1 calc R
C27 C 0.58507(11) 0.18082(17) -0.06801(16) 0.0219(6) Uani 1 1 d .
H27 H 0.6129 0.1821 -0.0086 0.026 Uiso 1 1 calc R
C29 C 0.52378(12) 0.1744(2) -0.07442(19) 0.0346(8) Uani 1 1 d .
H29A H 0.4955 0.1746 -0.1322 0.052 Uiso 1 1 calc R
H29B H 0.5166 0.2207 -0.0464 0.052 Uiso 1 1 calc R
H29C H 0.5202 0.1239 -0.0487 0.052 Uiso 1 1 calc R
N2 N 0.76805(8) 0.05551(13) 0.16707(12) 0.0135(4) Uani 1 1 d .
N1 N 0.66537(9) 0.04898(13) 0.02937(12) 0.0154(5) Uani 1 1 d .
C51 C 0.56905(13) 0.3549(2) 0.08504(18) 0.0367(8) Uani 1 1 d .
C52 C 0.60835(14) 0.2919(2) 0.11015(19) 0.0428(9) Uani 1 1 d .
H52 H 0.6431 0.2970 0.1046 0.051 Uiso 1 1 calc R
C53 C 0.59833(17) 0.2221(3) 0.1430(2) 0.0518(10) Uani 1 1 d .
H53 H 0.6261 0.1796 0.1596 0.062 Uiso 1 1 calc R
C54 C 0.54859(18) 0.2132(2) 0.1519(2) 0.0567(10) Uani 1 1 d .
H54 H 0.5415 0.1650 0.1746 0.068 Uiso 1 1 calc R
C55 C 0.50890(17) 0.2760(3) 0.1270(3) 0.0585(11) Uani 1 1 d .
H55 H 0.4743 0.2708 0.1328 0.070 Uiso 1 1 calc R
C56 C 0.51881(14) 0.3454(2) 0.0943(2) 0.0453(9) Uani 1 1 d .
H56 H 0.4910 0.3878 0.0777 0.054 Uiso 1 1 calc R
C57 C 0.57964(16) 0.4313(2) 0.0489(2) 0.0518(10) Uani 1 1 d .
H57A H 0.6141 0.4245 0.0398 0.078 Uiso 1 1 calc R
H57B H 0.5856 0.4765 0.0866 0.078 Uiso 1 1 calc R
H57C H 0.5462 0.4426 -0.0035 0.078 Uiso 1 1 calc R

loop_
_atom_site_aniso_label
_atom_site_aniso_U_11
_atom_site_aniso_U_22
_atom_site_aniso_U_33
_atom_site_aniso_U_23
_atom_site_aniso_U_13
_atom_site_aniso_U_12
O1 0.0234(10) 0.0169(10) 0.0226(10) 0.0018(8) 0.0127(8) -0.0007(8)
S1 0.0240(4) 0.0166(4) 0.0229(3) 0.0028(3) 0.0160(3) 0.0015(3)
Si1 0.0141(3) 0.0127(4) 0.0141(3) 0.0016(3) 0.0074(3) 0.0001(3)
Cu1 0.02126(18) 0.01487(18) 0.02152(18) 0.00315(13) 0.01226(14) 0.00106(15)
C1 0.0249(15) 0.0297(17) 0.0176(14) 0.0030(12) 0.0101(12) -0.0025(13)
C2 0.0222(14) 0.0137(14) 0.0145(12) -0.0015(10) 0.0105(11) -0.0001(12)
C3 0.0216(14) 0.0216(15) 0.0197(13) 0.0006(11) 0.0135(12) -0.0042(12)
C4 0.0170(13) 0.0187(15) 0.0216(14) -0.0017(11) 0.0115(11) -0.0016(12)
C5 0.0196(15) 0.045(2) 0.0275(15) 0.0014(14) 0.0121(13) -0.0100(14)
C11 0.0140(13) 0.0203(15) 0.0144(12) 0.0040(10) 0.0059(11) -0.0015(12)
C12 0.0191(14) 0.0240(16) 0.0178(13) 0.0010(11) 0.0095(11) -0.0039(12)
C13 0.0238(15) 0.0329(18) 0.0233(15) -0.0041(12) 0.0083(13) -0.0094(14)
C14 0.0150(14) 0.042(2) 0.0313(16) 0.0041(14) 0.0037(13) -0.0032(14)
C15 0.0184(14) 0.0343(18) 0.0315(16) 0.0023(13) 0.0104(13) 0.0068(14)
C16 0.0202(14) 0.0216(16) 0.0183(13) 0.0051(11) 0.0083(11) 0.0022(12)
C21 0.0133(13) 0.0220(15) 0.0143(12) -0.0035(11) 0.0064(10) -0.0049(12)
C22 0.0175(13) 0.0233(16) 0.0204(13) -0.0011(11) 0.0093(11) -0.0025(12)
C23 0.0293(16) 0.0310(18) 0.0235(15) -0.0107(13) 0.0140(13) -0.0047(14)
C24 0.0250(16) 0.047(2) 0.0145(14) -0.0050(13) 0.0061(12) 0.0020(15)
C25 0.0220(15) 0.0327(18) 0.0187(14) 0.0022(12) 0.0049(12) 0.0041(14)
C26 0.0118(13) 0.0240(16) 0.0174(13) -0.0001(11) 0.0049(11) -0.0015(12)
C38 0.050(2) 0.052(2) 0.0357(18) -0.0189(16) 0.0263(17) -0.0110(19)
C36 0.0263(15) 0.0295(17) 0.0238(15) -0.0117(12) 0.0120(13) -0.0067(14)
C37 0.0400(19) 0.0246(18) 0.0429(19) -0.0092(14) 0.0160(16) -0.0042(15)
C34 0.0371(18) 0.037(2) 0.0383(18) -0.0044(15) 0.0233(15) 0.0080(16)
C33 0.0214(14) 0.0192(15) 0.0243(14) 0.0012(11) 0.0105(12) 0.0067(12)
C35 0.064(2) 0.0256(18) 0.0379(18) -0.0012(14) 0.0274(18) -0.0066(17)
C31 0.052(2) 0.0263(18) 0.050(2) 0.0013(15) 0.0308(18) -0.0027(17)
C30 0.0361(17) 0.0179(16) 0.0257(15) -0.0042(12) 0.0140(13) 0.0008(14)
C32 0.0344(18) 0.0241(17) 0.0385(17) -0.0036(14) 0.0166(15) 0.0045(15)
C28 0.0427(19) 0.0273(18) 0.0322(17) 0.0021(13) 0.0119(15) 0.0069(16)
C27 0.0169(14) 0.0265(16) 0.0176(13) -0.0009(11) 0.0032(11) 0.0041(12)
C29 0.0230(16) 0.043(2) 0.0354(17) -0.0103(15) 0.0109(14) 0.0057(15)
N2 0.0134(11) 0.0123(11) 0.0147(10) -0.0005(8) 0.0062(9) -0.0006(9)
N1 0.0155(11) 0.0171(12) 0.0151(11) 0.0007(9) 0.0082(9) -0.0011(10)
C51 0.0295(17) 0.046(2) 0.0325(17) -0.0178(15) 0.0121(14) -0.0047(16)
C52 0.0287(17) 0.066(3) 0.0288(17) -0.0210(17) 0.0086(14) 0.0074(19)
C53 0.053(2) 0.053(3) 0.0343(19) -0.0144(18) 0.0052(17) 0.024(2)
C54 0.067(3) 0.039(2) 0.057(2) -0.0033(19) 0.023(2) -0.002(2)
C55 0.044(2) 0.050(3) 0.089(3) -0.004(2) 0.036(2) -0.006(2)
C56 0.0300(18) 0.039(2) 0.069(2) -0.0034(18) 0.0234(18) 0.0050(17)
C57 0.050(2) 0.062(3) 0.047(2) -0.0067(19) 0.0242(19) -0.007(2)

loop_
_atom_type_symbol
_atom_type_description
_atom_type_scat_dispersion_real
_atom_type_scat_dispersion_imag
_atom_type_scat_source
C C 0.0033 0.0016 'International Tables Vol C Tables 4.2.6.8 and 6.1.1.4'
H H 0.0000 0.0000 'International Tables Vol C Tables 4.2.6.8 and 6.1.1.4'
N N 0.0061 0.0033 'International Tables Vol C Tables 4.2.6.8 and 6.1.1.4'
O O 0.0106 0.0060 'International Tables Vol C Tables 4.2.6.8 and 6.1.1.4'
Si Si 0.0817 0.0704 'International Tables Vol C Tables 4.2.6.8 and 6.1.1.4'
S S 0.1246 0.1234 'International Tables Vol C Tables 4.2.6.8 and 6.1.1.4'
Cu Cu 0.3201 1.2651 'International Tables Vol C Tables 4.2.6.8 and 6.1.1.4'

loop_
_geom_angle_atom_site_label_1
_geom_angle_atom_site_label_2
_geom_angle_atom_site_label_3
_geom_angle
_geom_angle_site_symmetry_1
_geom_angle_site_symmetry_3
Si1 O1 Cu1 130.03(10) . 7_655
Si1 S1 Cu1 99.28(3) . .
O1 Si1 N2 106.96(10) . .
O1 Si1 N1 108.87(10) . .
N2 Si1 N1 97.60(9) . .
O1 Si1 S1 120.99(7) . .
N2 Si1 S1 111.02(7) . .
N1 Si1 S1 108.85(7) . .
O1 Cu1 S1 170.60(6) 7_655 .
O1 Cu1 Cu1 88.10(6) 7_655 7_655
S1 Cu1 Cu1 100.95(2) . 7_655
C2 C1 H1A 109.5 . .
C2 C1 H1B 109.5 . .
H1A C1 H1B 109.5 . .
C2 C1 H1C 109.5 . .
H1A C1 H1C 109.5 . .
H1B C1 H1C 109.5 . .
N2 C2 C3 121.7(2) . .
N2 C2 C1 120.3(2) . .
C3 C2 C1 118.0(2) . .
C4 C3 C2 126.1(2) . .
C4 C3 H3 117.0 . .
C2 C3 H3 117.0 . .
N1 C4 C3 121.7(2) . .
N1 C4 C5 120.6(2) . .
C3 C4 C5 117.7(2) . .
C4 C5 H5A 109.5 . .
C4 C5 H5B 109.5 . .
H5A C5 H5B 109.5 . .
C4 C5 H5C 109.5 . .
H5A C5 H5C 109.5 . .
H5B C5 H5C 109.5 . .
C12 C11 C16 122.3(2) . .
C12 C11 N2 119.7(2) . .
C16 C11 N2 118.0(2) . .
C13 C12 C11 117.4(2) . .
C13 C12 C36 118.6(2) . .
C11 C12 C36 124.0(2) . .
C14 C13 C12 121.3(3) . .
C14 C13 H13 119.3 . .
C12 C13 H13 119.3 . .
C13 C14 C15 120.2(3) . .
C13 C14 H14 119.9 . .
C15 C14 H14 119.9 . .
C14 C15 C16 121.4(3) . .
C14 C15 H15 119.3 . .
C16 C15 H15 119.3 . .
C15 C16 C11 117.4(3) . .
C15 C16 C33 120.0(2) . .
C11 C16 C33 122.6(2) . .
C22 C21 C26 122.3(2) . .
C22 C21 N1 118.0(2) . .
C26 C21 N1 119.6(2) . .
C23 C22 C21 117.9(3) . .
C23 C22 C30 118.6(3) . .
C21 C22 C30 123.4(2) . .
C24 C23 C22 120.9(3) . .
C24 C23 H23 119.6 . .
C22 C23 H23 119.6 . .
C25 C24 C23 120.2(3) . .
C25 C24 H24 119.9 . .
C23 C24 H24 119.9 . .
C24 C25 C26 121.9(3) . .
C24 C25 H25 119.1 . .
C26 C25 H25 119.1 . .
C25 C26 C21 116.8(2) . .
C25 C26 C27 119.2(2) . .
C21 C26 C27 123.9(2) . .
C36 C38 H38A 109.5 . .
C36 C38 H38B 109.5 . .
H38A C38 H38B 109.5 . .
C36 C38 H38C 109.5 . .
H38A C38 H38C 109.5 . .
H38B C38 H38C 109.5 . .
C12 C36 C37 111.4(2) . .
C12 C36 C38 111.5(3) . .
C37 C36 C38 108.7(3) . .
C12 C36 H36 108.4 . .
C37 C36 H36 108.4 . .
C38 C36 H36 108.4 . .
C36 C37 H37A 109.5 . .
C36 C37 H37B 109.5 . .
H37A C37 H37B 109.5 . .
C36 C37 H37C 109.5 . .
H37A C37 H37C 109.5 . .
H37B C37 H37C 109.5 . .
C33 C34 H34A 109.5 . .
C33 C34 H34B 109.5 . .
H34A C34 H34B 109.5 . .
C33 C34 H34C 109.5 . .
H34A C34 H34C 109.5 . .
H34B C34 H34C 109.5 . .
C16 C33 C35 112.6(2) . .
C16 C33 C34 112.1(2) . .
C35 C33 C34 109.7(2) . .
C16 C33 H33 107.4 . .
C35 C33 H33 107.4 . .
C34 C33 H33 107.4 . .
C33 C35 H35A 109.5 . .
C33 C35 H35B 109.5 . .
H35A C35 H35B 109.5 . .
C33 C35 H35C 109.5 . .
H35A C35 H35C 109.5 . .
H35B C35 H35C 109.5 . .
C30 C31 H31A 109.5 . .
C30 C31 H31B 109.5 . .
H31A C31 H31B 109.5 . .
C30 C31 H31C 109.5 . .
H31A C31 H31C 109.5 . .
H31B C31 H31C 109.5 . .
C22 C30 C32 112.0(2) . .
C22 C30 C31 110.4(2) . .
C32 C30 C31 109.8(2) . .
C22 C30 H30 108.2 . .
C32 C30 H30 108.2 . .
C31 C30 H30 108.2 . .
C30 C32 H32A 109.5 . .
C30 C32 H32B 109.5 . .
H32A C32 H32B 109.5 . .
C30 C32 H32C 109.5 . .
H32A C32 H32C 109.5 . .
H32B C32 H32C 109.5 . .
C27 C28 H28A 109.5 . .
C27 C28 H28B 109.5 . .
H28A C28 H28B 109.5 . .
C27 C28 H28C 109.5 . .
H28A C28 H28C 109.5 . .
H28B C28 H28C 109.5 . .
C26 C27 C28 113.0(2) . .
C26 C27 C29 110.1(2) . .
C28 C27 C29 110.0(2) . .
C26 C27 H27 107.9 . .
C28 C27 H27 107.9 . .
C29 C27 H27 107.9 . .
C27 C29 H29A 109.5 . .
C27 C29 H29B 109.5 . .
H29A C29 H29B 109.5 . .
C27 C29 H29C 109.5 . .
H29A C29 H29C 109.5 . .
H29B C29 H29C 109.5 . .
C2 N2 C11 118.9(2) . .
C2 N2 Si1 122.04(17) . .
C11 N2 Si1 118.46(15) . .
C4 N1 C21 120.2(2) . .
C4 N1 Si1 122.16(17) . .
C21 N1 Si1 117.65(16) . .
C52 C51 C56 117.7(3) . .
C52 C51 C57 121.7(3) . .
C56 C51 C57 120.6(3) . .
C53 C52 C51 121.5(3) . .
C53 C52 H52 119.3 . .
C51 C52 H52 119.3 . .
C54 C53 C52 120.5(4) . .
C54 C53 H53 119.7 . .
C52 C53 H53 119.7 . .
C53 C54 C55 118.5(4) . .
C53 C54 H54 120.8 . .
C55 C54 H54 120.8 . .
C56 C55 C54 121.0(4) . .
C56 C55 H55 119.5 . .
C54 C55 H55 119.5 . .
C55 C56 C51 120.8(4) . .
C55 C56 H56 119.6 . .
C51 C56 H56 119.6 . .
C51 C57 H57A 109.5 . .
C51 C57 H57B 109.5 . .
H57A C57 H57B 109.5 . .
C51 C57 H57C 109.5 . .
H57A C57 H57C 109.5 . .
H57B C57 H57C 109.5 . .

loop_
_geom_bond_atom_site_label_1
_geom_bond_atom_site_label_2
_geom_bond_distance
_geom_bond_site_symmetry_2
O1 Si1 1.5686(19) .
O1 Cu1 1.8400(18) 7_655
S1 Si1 2.0609(9) .
S1 Cu1 2.1299(7) .
Si1 N2 1.810(2) .
Si1 N1 1.815(2) .
Cu1 O1 1.8400(18) 7_655
Cu1 Cu1 2.8134(6) 7_655
C1 C2 1.500(3) .
C1 H1A 0.9800 .
C1 H1B 0.9800 .
C1 H1C 0.9800 .
C2 N2 1.348(3) .
C2 C3 1.399(4) .
C3 C4 1.391(4) .
C3 H3 0.9500 .
C4 N1 1.344(3) .
C4 C5 1.505(4) .
C5 H5A 0.9800 .
C5 H5B 0.9800 .
C5 H5C 0.9800 .
C11 C12 1.403(4) .
C11 C16 1.404(4) .
C11 N2 1.466(3) .
C12 C13 1.402(4) .
C12 C36 1.528(4) .
C13 C14 1.373(4) .
C13 H13 0.9500 .
C14 C15 1.384(4) .
C14 H14 0.9500 .
C15 C16 1.395(4) .
C15 H15 0.9500 .
C16 C33 1.521(4) .
C21 C22 1.400(4) .
C21 C26 1.406(4) .
C21 N1 1.465(3) .
C22 C23 1.395(4) .
C22 C30 1.524(4) .
C23 C24 1.379(4) .
C23 H23 0.9500 .
C24 C25 1.373(4) .
C24 H24 0.9500 .
C25 C26 1.399(4) .
C25 H25 0.9500 .
C26 C27 1.523(4) .
C38 C36 1.538(4) .
C38 H38A 0.9800 .
C38 H38B 0.9800 .
C38 H38C 0.9800 .
C36 C37 1.530(4) .
C36 H36 1.0000 .
C37 H37A 0.9800 .
C37 H37B 0.9800 .
C37 H37C 0.9800 .
C34 C33 1.535(4) .
C34 H34A 0.9800 .
C34 H34B 0.9800 .
C34 H34C 0.9800 .
C33 C35 1.532(4) .
C33 H33 1.0000 .
C35 H35A 0.9800 .
C35 H35B 0.9800 .
C35 H35C 0.9800 .
C31 C30 1.534(4) .
C31 H31A 0.9800 .
C31 H31B 0.9800 .
C31 H31C 0.9800 .
C30 C32 1.531(4) .
C30 H30 1.0000 .
C32 H32A 0.9800 .
C32 H32B 0.9800 .
C32 H32C 0.9800 .
C28 C27 1.524(4) .
C28 H28A 0.9800 .
C28 H28B 0.9800 .
C28 H28C 0.9800 .
C27 C29 1.538(4) .
C27 H27 1.0000 .
C29 H29A 0.9800 .
C29 H29B 0.9800 .
C29 H29C 0.9800 .
C51 C52 1.381(5) .
C51 C56 1.389(4) .
C51 C57 1.502(5) .
C52 C53 1.374(5) .
C52 H52 0.9500 .
C53 C54 1.372(6) .
C53 H53 0.9500 .
C54 C55 1.386(5) .
C54 H54 0.9500 .
C55 C56 1.366(5) .
C55 H55 0.9500 .
C56 H56 0.9500 .
C57 H57A 0.9800 .
C57 H57B 0.9800 .
C57 H57C 0.9800 .
